data_7203190
loop_
_publ_author_name
'Smith, Martin B.'
'Dale, Sophie H.'
'Coles, Simon J.'
'Gelbrich, Thomas'
'Hursthouse, Michael B.'
'Light, Mark E.'

_publ_section_title
;
 Isomeric dinuclear gold(i) complexes with highly functionalised
 ditertiary phosphines: Self-assembly of dimers, rings and 1-D
 polymeric chains
;
_journal_issue 2
_journal_name_full CrystEngComm
_journal_page_first 140
_journal_paper_doi 10.1039/b516023e
_journal_volume 8
_journal_year 2006
_chemical_formula_sum 'C33 H29 Au2 Cl2 N O3 P2'
_chemical_formula_weight 1014.35
_chemical_name_systematic
;
?
;
_space_group_IT_number 2
_symmetry_cell_setting triclinic
_symmetry_space_group_name_Hall '-P 1'
_symmetry_space_group_name_H-M 'P -1'
_atom_sites_solution_hydrogens geom
_atom_sites_solution_primary direct
_atom_sites_solution_secondary difmap
_audit_creation_method SHELXL-97
_cell_angle_alpha 72.659(1)
_cell_angle_beta 84.320(2)
_cell_angle_gamma 75.960(1)
_cell_formula_units_Z 2
_cell_length_a 10.5172(2)
_cell_length_b 12.3110(3)
_cell_length_c 13.3218(4)
_cell_measurement_reflns_used 11238
_cell_measurement_temperature 120(2)
_cell_measurement_theta_max 26.00
_cell_measurement_theta_min 2.96
_cell_volume 1596.62(7)
_computing_cell_refinement 'DENZO, COLLECT'
_computing_data_collection 'DENZO (Otwinowski & Minor, 1997) & COLLECT (Hooft, 1998)'
_computing_data_reduction 'DENZO, COLLECT'
_computing_molecular_graphics 'Bruker SHEXTL and local programs'
_computing_publication_material 'Bruker SHEXTL and local programs'
_computing_structure_refinement 'SHELXL-97 (Sheldrick, 1997)'
_computing_structure_solution 'SHELXS-97 (Sheldrick, 1997)'
_diffrn_ambient_temperature 120(2)
_diffrn_detector_area_resol_mean 9.091
_diffrn_measured_fraction_theta_full 0.978
_diffrn_measured_fraction_theta_max 0.978
_diffrn_measurement_device_type 'Bruker Nonius Kappa CCD Area detector'
_diffrn_measurement_method '\f and \w scans to fill the asymmetric unit'
_diffrn_radiation_monochromator graphite
_diffrn_radiation_source 'Bruker Nonius FR591 Rotating anode'
_diffrn_radiation_type MoK\a
_diffrn_radiation_wavelength 0.71073
_diffrn_reflns_av_R_equivalents 0.0810
_diffrn_reflns_av_sigmaI/netI 0.0716
_diffrn_reflns_limit_h_max 12
_diffrn_reflns_limit_h_min -11
_diffrn_reflns_limit_k_max 13
_diffrn_reflns_limit_k_min -15
_diffrn_reflns_limit_l_max 16
_diffrn_reflns_limit_l_min -14
_diffrn_reflns_number 11238
_diffrn_reflns_theta_full 26.00
_diffrn_reflns_theta_max 26.00
_diffrn_reflns_theta_min 2.96
_diffrn_standards_number 0
_exptl_absorpt_coefficient_mu 9.481
_exptl_absorpt_correction_T_max 0.5176
_exptl_absorpt_correction_T_min 0.3305
_exptl_absorpt_correction_type multi-scan
_exptl_absorpt_process_details 'SORTAV (Blessing, 1997)'
_exptl_crystal_colour colourless
_exptl_crystal_density_diffrn 2.110
_exptl_crystal_density_method 'not measured'
_exptl_crystal_description Block
_exptl_crystal_F_000 960
_exptl_crystal_size_max 0.15
_exptl_crystal_size_mid 0.10
_exptl_crystal_size_min 0.08
_refine_diff_density_max 2.926
_refine_diff_density_min -2.805
_refine_diff_density_rms 0.279
_refine_ls_extinction_coef 0.0007(3)
_refine_ls_extinction_expression Fc^*^=kFc[1+0.001xFc^2^\l^3^/sin(2\q)]^-1/4^
_refine_ls_extinction_method SHELXL
_refine_ls_goodness_of_fit_ref 1.001
_refine_ls_hydrogen_treatment constr
_refine_ls_matrix_type full
_refine_ls_number_parameters 389
_refine_ls_number_reflns 6130
_refine_ls_number_restraints 0
_refine_ls_restrained_S_all 1.001
_refine_ls_R_factor_all 0.0524
_refine_ls_R_factor_gt 0.0447
_refine_ls_shift/su_max 0.001
_refine_ls_shift/su_mean 0.000
_refine_ls_structure_factor_coef Fsqd
_refine_ls_weighting_details 'calc w=1/[\s^2^(Fo^2^)+(0.0785P)^2^+0.0000P] where P=(Fo^2^+2Fc^2^)/3'
_refine_ls_weighting_scheme calc
_refine_ls_wR_factor_gt 0.1145
_refine_ls_wR_factor_ref 0.1194
_reflns_number_gt 5283
_reflns_number_total 6130
_reflns_threshold_expression >2sigma(I)
_cod_data_source_file b516023e.txt
_cod_data_source_block 6c
_cod_depositor_comments
;
The following automatic conversions were performed:
'_symmetry_cell_setting' value 'Triclinic' changed to 'triclinic'
according to '/home/saulius/struct/CIF-dictionaries/cif_core.dic'
dictionary named 'cif_core.dic' version 2.4.1 from 2010-06-29.

Automatic conversion script
Id: cif_fix_enum 1527 2010-12-29 10:47:43Z saulius 
;
_cod_original_sg_symbol_H-M P-1
_cod_database_code 7203190

loop_
_symmetry_equiv_pos_as_xyz
'x, y, z'
'-x, -y, -z'

loop_
_atom_site_label
_atom_site_type_symbol
_atom_site_fract_x
_atom_site_fract_y
_atom_site_fract_z
_atom_site_U_iso_or_equiv
_atom_site_adp_type
_atom_site_occupancy
_atom_site_symmetry_multiplicity
_atom_site_calc_flag
_atom_site_refinement_flags
_atom_site_disorder_assembly
_atom_site_disorder_group
Au1 Au 0.19270(2) 0.36278(2) 0.380709(18) 0.01826(12) Uani 1 1 d . . .
Au2 Au 0.34103(2) 0.36713(2) 0.151968(18) 0.01867(12) Uani 1 1 d . . .
P1 P 0.00312(15) 0.45855(15) 0.30241(12) 0.0172(4) Uani 1 1 d . . .
P2 P 0.26139(15) 0.23072(15) 0.11593(12) 0.0171(4) Uani 1 1 d . . .
Cl1 Cl 0.37442(15) 0.25804(16) 0.47700(13) 0.0266(4) Uani 1 1 d . . .
Cl2 Cl 0.43116(17) 0.50870(16) 0.18006(13) 0.0297(4) Uani 1 1 d . . .
C7 C -0.1538(7) 0.0898(6) 0.3779(5) 0.0232(15) Uani 1 1 d . . .
H7 H -0.1367 0.0357 0.4454 0.028 Uiso 1 1 calc R . .
O1 O -0.1875(4) 0.4122(4) 0.0282(3) 0.0227(10) Uani 1 1 d . . .
O2 O -0.3275(5) 0.3028(5) 0.0262(4) 0.0337(13) Uani 1 1 d . . .
H2 H -0.3437 0.3507 -0.0334 0.050 Uiso 1 1 calc R . .
O3 O 0.0387(4) 0.1506(4) 0.3853(3) 0.0233(10) Uani 1 1 d . . .
H3 H 0.0843 0.1965 0.3491 0.035 Uiso 1 1 calc R . .
N1 N 0.0117(5) 0.3034(5) 0.1858(4) 0.0151(11) Uani 1 1 d . . .
C1 C -0.0147(6) 0.4280(6) 0.1787(5) 0.0165(13) Uani 1 1 d . . .
H1A H -0.1052 0.4649 0.1544 0.020 Uiso 1 1 calc R . .
H1B H 0.0459 0.4647 0.1249 0.020 Uiso 1 1 calc R . .
C2 C 0.0845(6) 0.2745(6) 0.0935(5) 0.0177(14) Uani 1 1 d . . .
H2A H 0.0661 0.3432 0.0310 0.021 Uiso 1 1 calc R . .
H2B H 0.0550 0.2100 0.0796 0.021 Uiso 1 1 calc R . .
C4 C -0.2037(6) 0.2465(6) 0.1779(5) 0.0200(14) Uani 1 1 d . . .
C3 C -0.0891(6) 0.2399(6) 0.2293(5) 0.0188(13) Uani 1 1 d . . .
C5 C -0.2913(6) 0.1791(7) 0.2263(5) 0.0249(15) Uani 1 1 d . . .
H5 H -0.3697 0.1868 0.1924 0.030 Uiso 1 1 calc R . .
C6 C -0.2653(7) 0.0992(6) 0.3255(6) 0.0267(16) Uani 1 1 d . . .
H6 H -0.3247 0.0509 0.3574 0.032 Uiso 1 1 calc R . .
C8 C -0.0679(6) 0.1601(6) 0.3306(5) 0.0176(13) Uani 1 1 d . . .
C9 C -0.2360(6) 0.3301(6) 0.0707(5) 0.0196(14) Uani 1 1 d . . .
C10 C -0.0213(6) 0.6174(6) 0.2624(5) 0.0224(15) Uani 1 1 d . . .
C11 C 0.0659(7) 0.6686(7) 0.1869(5) 0.0232(15) Uani 1 1 d . . .
H11 H 0.1339 0.6210 0.1563 0.028 Uiso 1 1 calc R . .
C12 C 0.0530(7) 0.7880(7) 0.1570(6) 0.0326(17) Uani 1 1 d . . .
H12 H 0.1108 0.8227 0.1048 0.039 Uiso 1 1 calc R . .
C13 C -0.0442(7) 0.8569(7) 0.2032(6) 0.0329(18) Uani 1 1 d . . .
H13 H -0.0532 0.9391 0.1827 0.040 Uiso 1 1 calc R . .
C14 C -0.1291(7) 0.8057(7) 0.2798(6) 0.0293(16) Uani 1 1 d . . .
H14 H -0.1946 0.8531 0.3126 0.035 Uiso 1 1 calc R . .
C15 C -0.1185(6) 0.6875(6) 0.3081(5) 0.0207(14) Uani 1 1 d . . .
H15 H -0.1779 0.6534 0.3591 0.025 Uiso 1 1 calc R . .
C20 C -0.1387(6) 0.4303(6) 0.3851(5) 0.0184(14) Uani 1 1 d . . .
C21 C -0.1259(7) 0.4013(6) 0.4948(5) 0.0219(15) Uani 1 1 d . . .
H21 H -0.0433 0.3918 0.5233 0.026 Uiso 1 1 calc R . .
C22 C -0.2357(6) 0.3864(6) 0.5616(5) 0.0212(14) Uani 1 1 d . . .
H22 H -0.2286 0.3700 0.6354 0.025 Uiso 1 1 calc R . .
C23 C -0.3540(7) 0.3957(6) 0.5201(6) 0.0274(16) Uani 1 1 d . . .
H23 H -0.4280 0.3849 0.5658 0.033 Uiso 1 1 calc R . .
C24 C -0.3664(6) 0.4205(6) 0.4120(5) 0.0244(15) Uani 1 1 d . . .
H24 H -0.4481 0.4255 0.3843 0.029 Uiso 1 1 calc R . .
C25 C -0.2596(6) 0.4379(6) 0.3453(5) 0.0192(14) Uani 1 1 d . . .
H25 H -0.2683 0.4552 0.2715 0.023 Uiso 1 1 calc R . .
C30 C 0.2819(6) 0.0971(6) 0.2225(5) 0.0187(14) Uani 1 1 d . . .
C31 C 0.3667(6) 0.0825(6) 0.3036(5) 0.0200(14) Uani 1 1 d . . .
H31 H 0.4134 0.1409 0.2994 0.024 Uiso 1 1 calc R . .
C32 C 0.3822(7) -0.0152(6) 0.3883(5) 0.0237(15) Uani 1 1 d . . .
H32 H 0.4402 -0.0245 0.4421 0.028 Uiso 1 1 calc R . .
C33 C 0.3136(7) -0.1003(7) 0.3959(5) 0.0262(16) Uani 1 1 d . . .
H33 H 0.3253 -0.1681 0.4545 0.031 Uiso 1 1 calc R . .
C34 C 0.2272(6) -0.0868(6) 0.3174(5) 0.0220(14) Uani 1 1 d . . .
H34 H 0.1789 -0.1444 0.3233 0.026 Uiso 1 1 calc R . .
C35 C 0.2125(6) 0.0114(6) 0.2310(5) 0.0213(14) Uani 1 1 d . . .
H35 H 0.1547 0.0203 0.1771 0.026 Uiso 1 1 calc R . .
C40 C 0.3310(6) 0.1957(6) -0.0036(5) 0.0194(14) Uani 1 1 d . . .
C41 C 0.3773(7) 0.2800(7) -0.0815(6) 0.0292(17) Uani 1 1 d . . .
H41 H 0.3742 0.3535 -0.0707 0.035 Uiso 1 1 calc R . .
C42 C 0.4294(8) 0.2582(8) -0.1771(6) 0.039(2) Uani 1 1 d . . .
H42 H 0.4614 0.3165 -0.2307 0.046 Uiso 1 1 calc R . .
C43 C 0.4333(7) 0.1502(7) -0.1919(6) 0.0296(17) Uani 1 1 d . . .
H43 H 0.4675 0.1349 -0.2563 0.036 Uiso 1 1 calc R . .
C44 C 0.3883(7) 0.0658(7) -0.1144(6) 0.0334(18) Uani 1 1 d . . .
H44 H 0.3925 -0.0082 -0.1245 0.040 Uiso 1 1 calc R . .
C45 C 0.3360(7) 0.0887(6) -0.0200(5) 0.0248(15) Uani 1 1 d . . .
H45 H 0.3036 0.0304 0.0333 0.030 Uiso 1 1 calc R . .

loop_
_atom_site_aniso_label
_atom_site_aniso_U_11
_atom_site_aniso_U_22
_atom_site_aniso_U_33
_atom_site_aniso_U_23
_atom_site_aniso_U_13
_atom_site_aniso_U_12
Au1 0.01256(16) 0.02520(19) 0.01746(17) -0.00578(12) -0.00328(10) -0.00424(11)
Au2 0.01496(17) 0.02375(19) 0.01827(17) -0.00324(12) -0.00259(10) -0.00873(12)
P1 0.0131(8) 0.0229(10) 0.0160(8) -0.0057(7) -0.0036(6) -0.0032(7)
P2 0.0124(8) 0.0232(9) 0.0158(8) -0.0044(7) -0.0014(6) -0.0054(7)
Cl1 0.0175(8) 0.0319(10) 0.0292(9) -0.0059(7) -0.0100(6) -0.0029(7)
Cl2 0.0333(9) 0.0337(10) 0.0255(8) -0.0013(7) -0.0100(7) -0.0194(8)
C7 0.027(4) 0.026(4) 0.012(3) -0.002(3) 0.004(3) -0.005(3)
O1 0.019(2) 0.031(3) 0.019(2) -0.002(2) -0.0027(18) -0.013(2)
O2 0.033(3) 0.046(3) 0.028(3) -0.003(2) -0.013(2) -0.024(3)
O3 0.021(2) 0.030(3) 0.014(2) 0.002(2) -0.0010(18) -0.007(2)
N1 0.015(3) 0.018(3) 0.013(2) -0.002(2) 0.001(2) -0.008(2)
C1 0.020(3) 0.016(3) 0.015(3) -0.006(3) 0.001(2) -0.006(3)
C2 0.015(3) 0.025(4) 0.013(3) -0.004(3) -0.001(2) -0.007(3)
C4 0.011(3) 0.029(4) 0.023(3) -0.015(3) 0.003(2) -0.003(3)
C3 0.016(3) 0.023(4) 0.021(3) -0.011(3) 0.000(2) -0.004(3)
C5 0.014(3) 0.035(4) 0.025(4) -0.007(3) 0.006(3) -0.009(3)
C6 0.022(4) 0.029(4) 0.033(4) -0.009(3) 0.006(3) -0.014(3)
C8 0.014(3) 0.023(4) 0.015(3) -0.009(3) 0.000(2) -0.001(3)
C9 0.017(3) 0.031(4) 0.018(3) -0.017(3) 0.000(2) -0.006(3)
C10 0.019(3) 0.028(4) 0.021(3) -0.005(3) -0.009(3) -0.007(3)
C11 0.020(3) 0.032(4) 0.019(3) -0.008(3) 0.004(3) -0.010(3)
C12 0.032(4) 0.035(5) 0.034(4) -0.005(3) -0.007(3) -0.017(3)
C13 0.030(4) 0.027(4) 0.041(4) -0.004(4) -0.009(3) -0.010(3)
C14 0.026(4) 0.029(4) 0.037(4) -0.014(3) -0.005(3) -0.006(3)
C15 0.017(3) 0.023(4) 0.021(3) -0.007(3) -0.003(2) 0.001(3)
C20 0.015(3) 0.023(4) 0.018(3) -0.001(3) 0.002(2) -0.012(3)
C21 0.020(3) 0.029(4) 0.019(3) -0.006(3) -0.007(3) -0.008(3)
C22 0.024(3) 0.018(4) 0.018(3) -0.002(3) 0.003(3) -0.004(3)
C23 0.020(4) 0.026(4) 0.032(4) -0.003(3) 0.004(3) -0.005(3)
C24 0.016(3) 0.027(4) 0.030(4) -0.006(3) -0.005(3) -0.007(3)
C25 0.017(3) 0.024(4) 0.011(3) 0.000(3) -0.002(2) -0.001(3)
C30 0.013(3) 0.023(4) 0.021(3) -0.009(3) 0.004(2) -0.003(3)
C31 0.011(3) 0.028(4) 0.020(3) -0.004(3) 0.000(2) -0.004(3)
C32 0.025(4) 0.029(4) 0.016(3) -0.007(3) -0.006(3) -0.001(3)
C33 0.025(4) 0.027(4) 0.021(3) -0.005(3) 0.000(3) 0.001(3)
C34 0.020(3) 0.021(4) 0.026(3) -0.001(3) -0.004(3) -0.011(3)
C35 0.019(3) 0.025(4) 0.021(3) -0.005(3) -0.005(3) -0.006(3)
C40 0.008(3) 0.032(4) 0.017(3) -0.006(3) 0.002(2) -0.004(3)
C41 0.028(4) 0.038(5) 0.033(4) -0.020(4) 0.008(3) -0.019(3)
C42 0.034(4) 0.063(6) 0.024(4) -0.011(4) 0.011(3) -0.027(4)
C43 0.026(4) 0.041(5) 0.026(4) -0.019(3) 0.005(3) -0.006(3)
C44 0.031(4) 0.043(5) 0.029(4) -0.022(4) -0.003(3) 0.000(4)
C45 0.022(4) 0.026(4) 0.023(3) -0.005(3) -0.003(3) -0.001(3)

loop_
_atom_type_symbol
_atom_type_description
_atom_type_scat_dispersion_real
_atom_type_scat_dispersion_imag
_atom_type_scat_source
C C 0.0033 0.0016 'International Tables Vol C Tables 4.2.6.8 and 6.1.1.4'
H H 0.0000 0.0000 'International Tables Vol C Tables 4.2.6.8 and 6.1.1.4'
N N 0.0061 0.0033 'International Tables Vol C Tables 4.2.6.8 and 6.1.1.4'
O O 0.0106 0.0060 'International Tables Vol C Tables 4.2.6.8 and 6.1.1.4'
P P 0.1023 0.0942 'International Tables Vol C Tables 4.2.6.8 and 6.1.1.4'
Cl Cl 0.1484 0.1585 'International Tables Vol C Tables 4.2.6.8 and 6.1.1.4'
Au Au -2.0133 8.8022 'International Tables Vol C Tables 4.2.6.8 and 6.1.1.4'

loop_
_geom_angle_atom_site_label_1
_geom_angle_atom_site_label_2
_geom_angle_atom_site_label_3
_geom_angle
_geom_angle_site_symmetry_1
_geom_angle_site_symmetry_3
_geom_angle_publ_flag
P1 Au1 Cl1 173.92(6) . . ?
P1 Au1 Au2 90.75(4) . . ?
Cl1 Au1 Au2 94.94(4) . . ?
P2 Au2 Cl2 176.54(6) . . ?
P2 Au2 Au1 98.77(4) . . ?
Cl2 Au2 Au1 84.68(5) . . ?
C20 P1 C10 104.5(3) . . ?
C20 P1 C1 107.3(3) . . ?
C10 P1 C1 102.5(3) . . ?
C20 P1 Au1 113.2(2) . . ?
C10 P1 Au1 114.5(2) . . ?
C1 P1 Au1 113.9(2) . . ?
C30 P2 C40 108.5(3) . . ?
C30 P2 C2 104.6(3) . . ?
C40 P2 C2 103.5(3) . . ?
C30 P2 Au2 112.5(2) . . ?
C40 P2 Au2 113.6(2) . . ?
C2 P2 Au2 113.4(2) . . ?
C8 C7 C6 119.1(6) . . ?
C8 C7 H7 120.4 . . ?
C6 C7 H7 120.4 . . ?
C9 O2 H2 109.5 . . ?
C8 O3 H3 109.5 . . ?
C3 N1 C1 118.9(5) . . ?
C3 N1 C2 115.1(5) . . ?
C1 N1 C2 113.4(5) . . ?
N1 C1 P1 114.3(4) . . ?
N1 C1 H1A 108.7 . . ?
P1 C1 H1A 108.7 . . ?
N1 C1 H1B 108.7 . . ?
P1 C1 H1B 108.7 . . ?
H1A C1 H1B 107.6 . . ?
N1 C2 P2 110.6(4) . . ?
N1 C2 H2A 109.5 . . ?
P2 C2 H2A 109.5 . . ?
N1 C2 H2B 109.5 . . ?
P2 C2 H2B 109.5 . . ?
H2A C2 H2B 108.1 . . ?
C5 C4 C3 120.8(6) . . ?
C5 C4 C9 117.8(6) . . ?
C3 C4 C9 121.4(6) . . ?
C8 C3 C4 117.4(6) . . ?
C8 C3 N1 116.5(5) . . ?
C4 C3 N1 126.0(6) . . ?
C4 C5 C6 120.0(6) . . ?
C4 C5 H5 120.0 . . ?
C6 C5 H5 120.0 . . ?
C7 C6 C5 120.7(6) . . ?
C7 C6 H6 119.6 . . ?
C5 C6 H6 119.6 . . ?
O3 C8 C7 117.5(6) . . ?
O3 C8 C3 120.7(5) . . ?
C7 C8 C3 121.8(6) . . ?
O1 C9 O2 122.8(6) . . ?
O1 C9 C4 125.8(6) . . ?
O2 C9 C4 111.4(6) . . ?
C15 C10 C11 119.5(7) . . ?
C15 C10 P1 122.0(5) . . ?
C11 C10 P1 118.4(5) . . ?
C12 C11 C10 120.1(7) . . ?
C12 C11 H11 119.9 . . ?
C10 C11 H11 119.9 . . ?
C11 C12 C13 119.9(7) . . ?
C11 C12 H12 120.1 . . ?
C13 C12 H12 120.1 . . ?
C12 C13 C14 120.0(7) . . ?
C12 C13 H13 120.0 . . ?
C14 C13 H13 120.0 . . ?
C15 C14 C13 120.3(7) . . ?
C15 C14 H14 119.9 . . ?
C13 C14 H14 119.9 . . ?
C14 C15 C10 120.2(7) . . ?
C14 C15 H15 119.9 . . ?
C10 C15 H15 119.9 . . ?
C25 C20 C21 119.2(5) . . ?
C25 C20 P1 123.1(5) . . ?
C21 C20 P1 117.7(5) . . ?
C22 C21 C20 119.7(6) . . ?
C22 C21 H21 120.2 . . ?
C20 C21 H21 120.2 . . ?
C23 C22 C21 119.9(6) . . ?
C23 C22 H22 120.1 . . ?
C21 C22 H22 120.1 . . ?
C22 C23 C24 120.8(6) . . ?
C22 C23 H23 119.6 . . ?
C24 C23 H23 119.6 . . ?
C25 C24 C23 119.8(6) . . ?
C25 C24 H24 120.1 . . ?
C23 C24 H24 120.1 . . ?
C24 C25 C20 120.6(6) . . ?
C24 C25 H25 119.7 . . ?
C20 C25 H25 119.7 . . ?
C35 C30 C31 118.9(6) . . ?
C35 C30 P2 123.0(5) . . ?
C31 C30 P2 118.0(5) . . ?
C32 C31 C30 120.5(6) . . ?
C32 C31 H31 119.8 . . ?
C30 C31 H31 119.8 . . ?
C31 C32 C33 120.3(6) . . ?
C31 C32 H32 119.8 . . ?
C33 C32 H32 119.8 . . ?
C32 C33 C34 120.2(7) . . ?
C32 C33 H33 119.9 . . ?
C34 C33 H33 119.9 . . ?
C35 C34 C33 119.6(6) . . ?
C35 C34 H34 120.2 . . ?
C33 C34 H34 120.2 . . ?
C34 C35 C30 120.5(6) . . ?
C34 C35 H35 119.8 . . ?
C30 C35 H35 119.8 . . ?
C41 C40 C45 119.3(6) . . ?
C41 C40 P2 118.3(6) . . ?
C45 C40 P2 122.3(5) . . ?
C40 C41 C42 120.5(7) . . ?
C40 C41 H41 119.7 . . ?
C42 C41 H41 119.7 . . ?
C43 C42 C41 119.2(7) . . ?
C43 C42 H42 120.4 . . ?
C41 C42 H42 120.4 . . ?
C44 C43 C42 120.5(7) . . ?
C44 C43 H43 119.8 . . ?
C42 C43 H43 119.8 . . ?
C43 C44 C45 119.9(8) . . ?
C43 C44 H44 120.1 . . ?
C45 C44 H44 120.1 . . ?
C40 C45 C44 120.6(7) . . ?
C40 C45 H45 119.7 . . ?
C44 C45 H45 119.7 . . ?

loop_
_geom_bond_atom_site_label_1
_geom_bond_atom_site_label_2
_geom_bond_distance
_geom_bond_site_symmetry_2
_geom_bond_publ_flag
Au1 P1 2.2341(16) . ?
Au1 Cl1 2.2944(15) . ?
Au1 Au2 3.2748(3) . ?
Au2 P2 2.2349(17) . ?
Au2 Cl2 2.3102(17) . ?
P1 C20 1.805(6) . ?
P1 C10 1.827(7) . ?
P1 C1 1.833(6) . ?
P2 C30 1.807(7) . ?
P2 C40 1.812(6) . ?
P2 C2 1.835(6) . ?
C7 C8 1.379(10) . ?
C7 C6 1.387(10) . ?
C7 H7 0.9500 . ?
O1 C9 1.206(8) . ?
O2 C9 1.334(8) . ?
O2 H2 0.8400 . ?
O3 C8 1.360(7) . ?
O3 H3 0.8400 . ?
N1 C3 1.443(8) . ?
N1 C1 1.466(8) . ?
N1 C2 1.472(8) . ?
C1 H1A 0.9900 . ?
C1 H1B 0.9900 . ?
C2 H2A 0.9900 . ?
C2 H2B 0.9900 . ?
C4 C5 1.373(9) . ?
C4 C3 1.418(9) . ?
C4 C9 1.505(9) . ?
C3 C8 1.414(9) . ?
C5 C6 1.398(10) . ?
C5 H5 0.9500 . ?
C6 H6 0.9500 . ?
C10 C15 1.386(9) . ?
C10 C11 1.403(9) . ?
C11 C12 1.379(11) . ?
C11 H11 0.9500 . ?
C12 C13 1.382(11) . ?
C12 H12 0.9500 . ?
C13 C14 1.395(11) . ?
C13 H13 0.9500 . ?
C14 C15 1.370(10) . ?
C14 H14 0.9500 . ?
C15 H15 0.9500 . ?
C20 C25 1.398(9) . ?
C20 C21 1.409(9) . ?
C21 C22 1.400(9) . ?
C21 H21 0.9500 . ?
C22 C23 1.377(9) . ?
C22 H22 0.9500 . ?
C23 C24 1.393(10) . ?
C23 H23 0.9500 . ?
C24 C25 1.380(9) . ?
C24 H24 0.9500 . ?
C25 H25 0.9500 . ?
C30 C35 1.394(9) . ?
C30 C31 1.411(9) . ?
C31 C32 1.371(9) . ?
C31 H31 0.9500 . ?
C32 C33 1.384(11) . ?
C32 H32 0.9500 . ?
C33 C34 1.399(10) . ?
C33 H33 0.9500 . ?
C34 C35 1.388(9) . ?
C34 H34 0.9500 . ?
C35 H35 0.9500 . ?
C40 C41 1.376(10) . ?
C40 C45 1.386(10) . ?
C41 C42 1.410(10) . ?
C41 H41 0.9500 . ?
C42 C43 1.392(11) . ?
C42 H42 0.9500 . ?
C43 C44 1.368(11) . ?
C43 H43 0.9500 . ?
C44 C45 1.401(10) . ?
C44 H44 0.9500 . ?
C45 H45 0.9500 . ?

loop_
_geom_hbond_atom_site_label_D
_geom_hbond_atom_site_label_H
_geom_hbond_atom_site_label_A
_geom_hbond_distance_DH
_geom_hbond_distance_HA
_geom_hbond_distance_DA
_geom_hbond_angle_DHA
_geom_hbond_site_symmetry_A
O2 H2 Cl2 0.84 2.29 3.113(5) 168 2_565
O3 H3 N1 0.84 2.28 2.755(6) 117 .
